data_4126169
loop_
_publ_author_name
'Araake, Ryoichi'
'Sakadani, Kazuki'
'Tada, Mizuki'
'Sakai, Yoichi'
'Ohki, Yasuhiro'

_publ_section_title
;
 [Fe4] and [Fe6] Hydride Clusters Supported by Phosphines: Synthesis,
 Characterization, and Application in N2 Reduction.
;
_journal_issue 15
_journal_name_full 'Journal of the American Chemical Society'
_journal_page_first 5596
_journal_page_last 5606
_journal_paper_doi 10.1021/jacs.7b01965
_journal_volume 139
_journal_year 2017
_chemical_formula_moiety 'C55 H94 Fe4 N2 O P2 Si6'
_chemical_formula_sum 'C55 H94 Fe4 N2 O P2 Si6'
_chemical_formula_weight 1253.21
_space_group_crystal_system monoclinic
_space_group_IT_number 14
_space_group_name_Hall '-P 2yn'
_space_group_name_H-M_alt 'P 1 21/n 1'
_symmetry_space_group_name_Hall '-P 2yn'
_symmetry_space_group_name_H-M 'P 1 21/n 1'
_atom_sites_solution_hydrogens geom
_atom_sites_solution_primary direct
_atom_sites_solution_secondary difmap
_cell_angle_alpha 90.0000
_cell_angle_beta 104.3430
_cell_angle_gamma 90.0000
_cell_formula_units_Z 4
_cell_length_a 17.0100
_cell_length_b 14.8254
_cell_length_c 27.4100
_cell_measurement_reflns_used 17797
_cell_measurement_temperature 173
_cell_measurement_theta_max 27.50
_cell_measurement_theta_min 3.00
_cell_volume 6696.801
_computing_cell_refinement 'CrystalClear-SM Expert 2.1 b29'
_computing_data_collection 'CrystalClear-SM Expert 2.1 b29 (Rigaku, 2013)'
_computing_data_reduction 'CrystalClear-SM Expert 2.1 b29'
_computing_molecular_graphics 'CrystalStructure 4.2'
_computing_publication_material 'CrystalStructure 4.2 (Rigaku, 2015)'
_computing_structure_refinement 'SHELXL97 (Sheldrick, 2008)'
_computing_structure_solution 'SHELXS97 (Sheldrick, 2008)'
_diffrn_ambient_temperature 173
_diffrn_measured_fraction_theta_full 0.993
_diffrn_measured_fraction_theta_max 0.993
_diffrn_measurement_device_type 'Rigaku XtaLAB P200'
_diffrn_radiation_type 'Mo K\a'
_diffrn_radiation_wavelength 0.71075
_diffrn_reflns_av_R_equivalents 0.1129
_diffrn_reflns_Laue_measured_fraction_full 0.000
_diffrn_reflns_Laue_measured_fraction_max 0.000
_diffrn_reflns_limit_h_max 22
_diffrn_reflns_limit_h_min -22
_diffrn_reflns_limit_k_max 19
_diffrn_reflns_limit_k_min -19
_diffrn_reflns_limit_l_max 35
_diffrn_reflns_limit_l_min -35
_diffrn_reflns_number 104349
_diffrn_reflns_point_group_measured_fraction_full 0.000
_diffrn_reflns_point_group_measured_fraction_max 0.000
_diffrn_reflns_theta_full 27.670
_diffrn_reflns_theta_max 27.670
_diffrn_reflns_theta_min 3.033
_diffrn_standards_number 0
_exptl_absorpt_coefficient_mu 1.038
_exptl_absorpt_correction_T_max 0.930
_exptl_absorpt_correction_T_min 0.377
_exptl_absorpt_correction_type none
_exptl_crystal_colour colorless
_exptl_crystal_density_diffrn 1.243
_exptl_crystal_density_method 'not measured'
_exptl_crystal_description prism
_exptl_crystal_F_000 2656.00
_exptl_crystal_size_max 0.130
_exptl_crystal_size_mid 0.130
_exptl_crystal_size_min 0.070
_refine_diff_density_max 0.97
_refine_diff_density_min -0.69
_refine_ls_extinction_method none
_refine_ls_goodness_of_fit_ref 0.935
_refine_ls_hydrogen_treatment mixed
_refine_ls_number_parameters 672
_refine_ls_number_reflns 15549
_refine_ls_number_restraints 0
_refine_ls_R_factor_all 0.0544
_refine_ls_R_factor_gt 0.0455
_refine_ls_shift/su_max 0.001
_refine_ls_structure_factor_coef Fsqd
_refine_ls_weighting_details 'w = 1/[\s^2^(Fo^2^)+(0.0590P)^2^] where P=(Fo^2^+2Fc^2^)/3'
_refine_ls_weighting_scheme calc
_refine_ls_wR_factor_gt 0.1185
_refine_ls_wR_factor_ref 0.1221
_reflns_number_gt 11753
_reflns_number_total 15549
_reflns_threshold_expression F^2^>2.0\s(F^2^)
_cod_data_source_file ja7b01965_si_002.cif
_cod_data_source_block araake011
_cod_original_cell_volume 6696.8008
_cod_database_code 4126169

loop_
_space_group_symop_id
_space_group_symop_operation_xyz
1 +X,+Y,+Z
2 1/2-X,1/2+Y,1/2-Z
3 -X,-Y,-Z
4 -1/2+X,-1/2-Y,-1/2+Z

loop_
_atom_site_label
_atom_site_type_symbol
_atom_site_fract_x
_atom_site_fract_y
_atom_site_fract_z
_atom_site_U_iso_or_equiv
_atom_site_adp_type
_atom_site_occupancy
_atom_site_symmetry_multiplicity
_atom_site_calc_flag
_atom_site_refinement_flags
Fe1 Fe 0.56103(2) 0.40523(3) 0.321588(12) 0.02416(9) Uani 1 1 d .
Fe2 Fe 0.57578(2) 0.45934(2) 0.231382(12) 0.01827(8) Uani 1 1 d .
Fe3 Fe 0.45274(2) 0.56021(3) 0.173031(14) 0.02812(10) Uani 1 1 d .
Fe4 Fe 0.43724(2) 0.49559(2) 0.263095(12) 0.01908(8) Uani 1 1 d .
P1 P 0.68928(4) 0.42652(4) 0.21089(2) 0.02214(14) Uani 1 1 d .
P2 P 0.32731(4) 0.52267(5) 0.28915(2) 0.02409(14) Uani 1 1 d .
Si1 Si 0.56736(5) 0.39261(6) 0.43676(3) 0.03007(17) Uani 1 1 d .
Si2 Si 0.68063(4) 0.27730(5) 0.39549(3) 0.02635(16) Uani 1 1 d .
Si3 Si 0.28955(5) 0.63253(6) 0.10791(3) 0.0392(2) Uani 1 1 d .
Si4 Si 0.43356(5) 0.64606(6) 0.06354(3) 0.03480(19) Uani 1 1 d .
Si5 Si 0.55179(4) 0.58586(4) 0.27318(2) 0.02085(14) Uani 1 1 d .
Si6 Si 0.46188(4) 0.36999(4) 0.21935(2) 0.01955(14) Uani 1 1 d .
O1 O 0.4379(5) 1.0789(6) 0.1096(3) 0.229(3) Uani 1 1 d .
N1 N 0.60628(13) 0.35769(15) 0.38784(7) 0.0253(5) Uani 1 1 d .
N2 N 0.39120(14) 0.61639(16) 0.11140(8) 0.0315(5) Uani 1 1 d .
C1 C 0.53325(18) 0.5121(2) 0.42966(10) 0.0347(6) Uani 1 1 d .
H1A H 0.4908 0.5189 0.3984 0.042 Uiso 1 1 calc R
H1B H 0.5793 0.5510 0.4286 0.042 Uiso 1 1 calc R
H1C H 0.5116 0.5293 0.4583 0.042 Uiso 1 1 calc R
C2 C 0.47985(19) 0.3200(2) 0.44194(13) 0.0464(8) Uani 1 1 d .
H2A H 0.4981 0.2574 0.4481 0.056 Uiso 1 1 calc R
H2B H 0.4372 0.3234 0.4105 0.056 Uiso 1 1 calc R
H2C H 0.4583 0.3412 0.4699 0.056 Uiso 1 1 calc R
C3 C 0.6433(2) 0.3890(3) 0.49926(10) 0.0536(10) Uani 1 1 d .
H3A H 0.6894 0.4280 0.4983 0.064 Uiso 1 1 calc R
H3B H 0.6624 0.3269 0.5066 0.064 Uiso 1 1 calc R
H3C H 0.6178 0.4101 0.5256 0.064 Uiso 1 1 calc R
C4 C 0.78292(17) 0.3232(2) 0.42715(11) 0.0380(7) Uani 1 1 d .
H4A H 0.7848 0.3370 0.4624 0.046 Uiso 1 1 calc R
H4B H 0.7930 0.3783 0.4099 0.046 Uiso 1 1 calc R
H4C H 0.8246 0.2783 0.4257 0.046 Uiso 1 1 calc R
C5 C 0.6584(2) 0.1766(2) 0.43072(11) 0.0430(7) Uani 1 1 d .
H5A H 0.6073 0.1490 0.4122 0.052 Uiso 1 1 calc R
H5B H 0.6537 0.1952 0.4642 0.052 Uiso 1 1 calc R
H5C H 0.7026 0.1327 0.4342 0.052 Uiso 1 1 calc R
C6 C 0.69219(19) 0.2335(2) 0.33401(10) 0.0375(7) Uani 1 1 d .
H6A H 0.6408 0.2069 0.3153 0.045 Uiso 1 1 calc R
H6B H 0.7348 0.1874 0.3399 0.045 Uiso 1 1 calc R
H6C H 0.7071 0.2831 0.3144 0.045 Uiso 1 1 calc R
C7 C 0.2311(3) 0.6900(4) 0.04975(15) 0.0945(18) Uani 1 1 d .
H7A H 0.2342 0.6543 0.0202 0.113 Uiso 1 1 calc R
H7B H 0.2540 0.7500 0.0475 0.113 Uiso 1 1 calc R
H7C H 0.1742 0.6959 0.0510 0.113 Uiso 1 1 calc R
C8 C 0.2752(2) 0.7065(2) 0.16005(13) 0.0482(8) Uani 1 1 d .
H8A H 0.3003 0.7653 0.1578 0.058 Uiso 1 1 calc R
H8B H 0.3007 0.6784 0.1925 0.058 Uiso 1 1 calc R
H8C H 0.2171 0.7146 0.1573 0.058 Uiso 1 1 calc R
C9 C 0.2376(2) 0.5234(3) 0.11073(13) 0.0534(9) Uani 1 1 d .
H9A H 0.2622 0.4932 0.1427 0.064 Uiso 1 1 calc R
H9B H 0.2432 0.4851 0.0827 0.064 Uiso 1 1 calc R
H9C H 0.1800 0.5343 0.1084 0.064 Uiso 1 1 calc R
C10 C 0.4326(2) 0.7704(2) 0.05263(14) 0.0604(10) Uani 1 1 d .
H10A H 0.4628 0.8007 0.0833 0.072 Uiso 1 1 calc R
H10B H 0.3764 0.7921 0.0438 0.072 Uiso 1 1 calc R
H10C H 0.4579 0.7836 0.0250 0.072 Uiso 1 1 calc R
C11 C 0.3839(2) 0.5940(3) 0.00147(12) 0.0583(10) Uani 1 1 d .
H11A H 0.3268 0.6123 -0.0085 0.070 Uiso 1 1 calc R
H11B H 0.3873 0.5282 0.0044 0.070 Uiso 1 1 calc R
H11C H 0.4115 0.6143 -0.0240 0.070 Uiso 1 1 calc R
C12 C 0.5421(2) 0.6096(3) 0.07750(12) 0.0507(9) Uani 1 1 d .
H12A H 0.5707 0.6312 0.1110 0.061 Uiso 1 1 calc R
H12B H 0.5677 0.6350 0.0522 0.061 Uiso 1 1 calc R
H12C H 0.5448 0.5437 0.0766 0.061 Uiso 1 1 calc R
C13 C 0.53616(15) 0.69441(17) 0.23564(9) 0.0252(5) Uani 1 1 d .
C14 C 0.47798(17) 0.75754(19) 0.23989(11) 0.0348(6) Uani 1 1 d .
H14 H 0.4417 0.7441 0.2603 0.042 Uiso 1 1 calc R
C15 C 0.47159(19) 0.8397(2) 0.21515(12) 0.0422(7) Uani 1 1 d .
H15 H 0.4324 0.8826 0.2195 0.051 Uiso 1 1 calc R
C16 C 0.52172(19) 0.8590(2) 0.18451(11) 0.0408(7) Uani 1 1 d .
H16 H 0.5168 0.9150 0.1672 0.049 Uiso 1 1 calc R
C17 C 0.57915(18) 0.79745(19) 0.17879(11) 0.0364(6) Uani 1 1 d .
H17 H 0.6136 0.8107 0.1572 0.044 Uiso 1 1 calc R
C18 C 0.58680(16) 0.71647(18) 0.20433(10) 0.0294(6) Uani 1 1 d .
H18 H 0.6273 0.6748 0.2006 0.035 Uiso 1 1 calc R
C19 C 0.60966(18) 0.69981(19) 0.35963(10) 0.0345(6) Uani 1 1 d .
H19 H 0.5681 0.7401 0.3432 0.041 Uiso 1 1 calc R
C20 C 0.6586(2) 0.7222(2) 0.40668(11) 0.0439(8) Uani 1 1 d .
H20 H 0.6498 0.7774 0.4222 0.053 Uiso 1 1 calc R
C21 C 0.7191(2) 0.6655(2) 0.43077(11) 0.0458(8) Uani 1 1 d .
H21 H 0.7518 0.6810 0.4631 0.055 Uiso 1 1 calc R
C22 C 0.73249(18) 0.5864(2) 0.40840(11) 0.0393(7) Uani 1 1 d .
H22 H 0.7750 0.5472 0.4250 0.047 Uiso 1 1 calc R
C23 C 0.68417(16) 0.56365(18) 0.36177(10) 0.0289(6) Uani 1 1 d .
H23 H 0.6944 0.5087 0.3466 0.035 Uiso 1 1 calc R
C24 C 0.62091(15) 0.61868(18) 0.33623(9) 0.0258(5) Uani 1 1 d .
C25 C 0.40402(15) 0.34469(17) 0.15267(9) 0.0241(5) Uani 1 1 d .
C26 C 0.43158(18) 0.3706(2) 0.11082(10) 0.0331(6) Uani 1 1 d .
H26 H 0.4809 0.4033 0.1157 0.040 Uiso 1 1 calc R
C27 C 0.3883(2) 0.3495(2) 0.06227(11) 0.0455(8) Uani 1 1 d .
H27 H 0.4079 0.3686 0.0343 0.055 Uiso 1 1 calc R
C28 C 0.3174(2) 0.3013(2) 0.05441(11) 0.0486(8) Uani 1 1 d .
H28 H 0.2880 0.2866 0.0212 0.058 Uiso 1 1 calc R
C29 C 0.28942(19) 0.2747(2) 0.09477(11) 0.0443(8) Uani 1 1 d .
H29 H 0.2402 0.2416 0.0895 0.053 Uiso 1 1 calc R
C30 C 0.33212(17) 0.2955(2) 0.14293(10) 0.0335(6) Uani 1 1 d .
H30 H 0.3119 0.2756 0.1704 0.040 Uiso 1 1 calc R
C31 C 0.46721(14) 0.25623(16) 0.25158(9) 0.0229(5) Uani 1 1 d .
C32 C 0.49707(17) 0.18227(19) 0.23047(11) 0.0329(6) Uani 1 1 d .
H32 H 0.5138 0.1898 0.2001 0.039 Uiso 1 1 calc R
C33 C 0.50281(17) 0.09798(19) 0.25279(12) 0.0378(7) Uani 1 1 d .
H33 H 0.5232 0.0484 0.2377 0.045 Uiso 1 1 calc R
C34 C 0.47899(18) 0.08611(19) 0.29673(12) 0.0381(7) Uani 1 1 d .
H34 H 0.4834 0.0284 0.3122 0.046 Uiso 1 1 calc R
C35 C 0.44900(19) 0.1573(2) 0.31823(11) 0.0388(7) Uani 1 1 d .
H35 H 0.4326 0.1491 0.3486 0.047 Uiso 1 1 calc R
C36 C 0.44253(16) 0.24168(19) 0.29548(10) 0.0302(6) Uani 1 1 d .
H36 H 0.4207 0.2905 0.3104 0.036 Uiso 1 1 calc R
C37 C 0.70570(17) 0.30725(18) 0.19964(10) 0.0322(6) Uani 1 1 d .
H37A H 0.7634 0.2986 0.1997 0.039 Uiso 1 1 calc R
H37B H 0.6953 0.2717 0.2280 0.039 Uiso 1 1 calc R
C38 C 0.6536(2) 0.2698(2) 0.15088(11) 0.0397(7) Uani 1 1 d .
H38A H 0.6643 0.3034 0.1224 0.048 Uiso 1 1 calc R
H38B H 0.5962 0.2759 0.1508 0.048 Uiso 1 1 calc R
H38C H 0.6665 0.2060 0.1479 0.048 Uiso 1 1 calc R
C39 C 0.78164(16) 0.45490(19) 0.25894(10) 0.0310(6) Uani 1 1 d .
H39A H 0.7783 0.4267 0.2911 0.037 Uiso 1 1 calc R
H39B H 0.8286 0.4277 0.2491 0.037 Uiso 1 1 calc R
C40 C 0.79783(17) 0.5548(2) 0.26793(11) 0.0369(7) Uani 1 1 d .
H40A H 0.7501 0.5837 0.2750 0.044 Uiso 1 1 calc R
H40B H 0.8093 0.5821 0.2379 0.044 Uiso 1 1 calc R
H40C H 0.8446 0.5632 0.2967 0.044 Uiso 1 1 calc R
C41 C 0.70545(17) 0.48024(18) 0.15421(10) 0.0304(6) Uani 1 1 d .
H41A H 0.6612 0.4611 0.1253 0.037 Uiso 1 1 calc R
H41B H 0.7006 0.5463 0.1578 0.037 Uiso 1 1 calc R
C42 C 0.7863(2) 0.4608(2) 0.14155(13) 0.0454(8) Uani 1 1 d .
H42A H 0.7937 0.3955 0.1396 0.054 Uiso 1 1 calc R
H42B H 0.8307 0.4862 0.1679 0.054 Uiso 1 1 calc R
H42C H 0.7865 0.4884 0.1091 0.054 Uiso 1 1 calc R
C43 C 0.31080(17) 0.63896(19) 0.30643(11) 0.0339(6) Uani 1 1 d .
H43A H 0.3103 0.6782 0.2771 0.041 Uiso 1 1 calc R
H43B H 0.2565 0.6429 0.3134 0.041 Uiso 1 1 calc R
C44 C 0.37265(19) 0.6757(2) 0.35155(11) 0.0412(7) Uani 1 1 d .
H44A H 0.4267 0.6739 0.3449 0.049 Uiso 1 1 calc R
H44B H 0.3725 0.6389 0.3812 0.049 Uiso 1 1 calc R
H44C H 0.3588 0.7382 0.3577 0.049 Uiso 1 1 calc R
C45 C 0.22941(16) 0.5008(2) 0.24494(11) 0.0357(6) Uani 1 1 d .
H45A H 0.1860 0.5230 0.2601 0.043 Uiso 1 1 calc R
H45B H 0.2267 0.5364 0.2140 0.043 Uiso 1 1 calc R
C46 C 0.21185(18) 0.4035(2) 0.23004(12) 0.0455(8) Uani 1 1 d .
H46A H 0.2125 0.3674 0.2601 0.055 Uiso 1 1 calc R
H46B H 0.2533 0.3808 0.2139 0.055 Uiso 1 1 calc R
H46C H 0.1583 0.3990 0.2064 0.055 Uiso 1 1 calc R
C47 C 0.32037(17) 0.4589(2) 0.34485(10) 0.0321(6) Uani 1 1 d .
H47A H 0.3213 0.3939 0.3367 0.039 Uiso 1 1 calc R
H47B H 0.3697 0.4716 0.3719 0.039 Uiso 1 1 calc R
C48 C 0.2467(2) 0.4760(2) 0.36594(12) 0.0464(8) Uani 1 1 d .
H48A H 0.1970 0.4617 0.3402 0.056 Uiso 1 1 calc R
H48B H 0.2457 0.5395 0.3757 0.056 Uiso 1 1 calc R
H48C H 0.2499 0.4377 0.3955 0.056 Uiso 1 1 calc R
C49 C 0.4848(5) 0.8939(6) 0.4017(2) 0.148(3) Uani 1 1 d .
C50 C 0.5189(7) 0.9590(6) 0.4336(4) 0.076(3) Uani 0.50 1 d P
C51 C 0.4912(6) 0.9569(7) 0.4856(3) 0.172(3) Uani 1 1 d .
C53 C 0.3960(5) 1.0533(6) 0.0597(3) 0.145(3) Uani 1 1 d .
C54 C 0.4608(4) 1.1035(6) 0.0396(2) 0.136(3) Uani 1 1 d .
C55 C 0.5443(4) 1.0638(7) 0.0762(4) 0.206(5) Uani 1 1 d .
C56 C 0.4942(14) 0.8765(13) 0.4534(7) 0.185(9) Uani 0.50 1 d P
C57 C 0.5167(2) 1.0642(2) 0.12512(13) 0.0441(7) Uani 1 1 d .
H13 H 0.6239(18) 0.409(2) 0.2796(11) 0.043(8) Uiso 1 1 d .
H24 H 0.4606(19) 0.444(2) 0.3128(11) 0.048(9) Uiso 1 1 d .
H25 H 0.3878(17) 0.5487(19) 0.2143(10) 0.033(8) Uiso 1 1 d .
H31 H 0.6263(19) 0.542(2) 0.2484(11) 0.046(9) Uiso 1 1 d .
H56 H 0.4655(17) 0.5837(19) 0.2883(10) 0.035(8) Uiso 1 1 d .
H57 H 0.5505(17) 0.3726(19) 0.2081(10) 0.033(7) Uiso 1 1 d .
H58 H 0.3889(18) 0.416(2) 0.2461(11) 0.043(9) Uiso 1 1 d .
H59 H 0.547(2) 0.504(2) 0.1802(12) 0.049(9) Uiso 1 1 d .

loop_
_atom_site_aniso_label
_atom_site_aniso_U_11
_atom_site_aniso_U_22
_atom_site_aniso_U_33
_atom_site_aniso_U_23
_atom_site_aniso_U_13
_atom_site_aniso_U_12
Fe1 0.02088(18) 0.0332(2) 0.01781(17) 0.00454(14) 0.00367(14) 0.00519(15)
Fe2 0.01633(17) 0.02021(17) 0.01799(17) -0.00126(13) 0.00375(13) 0.00012(13)
Fe3 0.02429(19) 0.0377(2) 0.02230(19) 0.00894(15) 0.00566(15) 0.00797(16)
Fe4 0.01682(17) 0.02208(18) 0.01823(17) -0.00016(13) 0.00413(13) 0.00145(13)
P1 0.0195(3) 0.0228(3) 0.0251(3) 0.0003(2) 0.0072(3) 0.0018(2)
P2 0.0197(3) 0.0282(3) 0.0253(3) 0.0010(3) 0.0073(3) 0.0034(3)
Si1 0.0279(4) 0.0432(5) 0.0197(3) 0.0034(3) 0.0069(3) 0.0081(3)
Si2 0.0258(4) 0.0298(4) 0.0217(3) 0.0019(3) 0.0026(3) 0.0056(3)
Si3 0.0294(4) 0.0545(5) 0.0315(4) 0.0136(4) 0.0032(3) 0.0124(4)
Si4 0.0389(5) 0.0423(5) 0.0230(4) 0.0078(3) 0.0073(3) 0.0034(4)
Si5 0.0198(3) 0.0213(3) 0.0213(3) -0.0026(3) 0.0047(3) 0.0000(3)
Si6 0.0184(3) 0.0214(3) 0.0182(3) -0.0009(2) 0.0035(3) -0.0017(2)
O1 0.200(7) 0.276(9) 0.182(6) -0.035(6) -0.010(5) 0.017(6)
N1 0.0258(11) 0.0316(12) 0.0176(10) 0.0028(8) 0.0035(9) 0.0049(9)
N2 0.0309(12) 0.0389(13) 0.0242(11) 0.0099(9) 0.0059(10) 0.0101(10)
C1 0.0328(15) 0.0439(17) 0.0290(14) -0.0041(12) 0.0105(12) 0.0041(13)
C2 0.0432(18) 0.051(2) 0.0524(19) 0.0124(15) 0.0253(16) 0.0053(15)
C3 0.052(2) 0.086(3) 0.0214(14) -0.0024(15) 0.0060(14) 0.0274(19)
C4 0.0256(14) 0.0470(18) 0.0373(16) -0.0030(13) 0.0001(12) 0.0056(13)
C5 0.0462(18) 0.0415(17) 0.0382(17) 0.0084(13) 0.0046(14) 0.0025(14)
C6 0.0400(17) 0.0388(16) 0.0319(15) -0.0013(12) 0.0053(13) 0.0155(13)
C7 0.053(3) 0.163(5) 0.065(3) 0.060(3) 0.012(2) 0.049(3)
C8 0.0398(18) 0.0398(18) 0.070(2) 0.0031(16) 0.0225(17) 0.0074(14)
C9 0.0352(18) 0.068(2) 0.055(2) -0.0158(18) 0.0062(15) -0.0064(16)
C10 0.071(3) 0.052(2) 0.051(2) 0.0225(17) 0.0021(18) -0.0025(19)
C11 0.073(3) 0.068(2) 0.0314(17) -0.0045(16) 0.0077(17) 0.006(2)
C12 0.048(2) 0.075(2) 0.0350(17) 0.0103(16) 0.0211(15) 0.0113(17)
C13 0.0227(12) 0.0244(12) 0.0265(13) -0.0004(10) 0.0026(10) -0.0032(10)
C14 0.0322(15) 0.0300(14) 0.0441(16) 0.0036(12) 0.0130(13) 0.0034(12)
C15 0.0399(17) 0.0284(15) 0.057(2) 0.0032(14) 0.0103(15) 0.0069(13)
C16 0.0456(18) 0.0264(15) 0.0444(17) 0.0102(12) 0.0002(14) -0.0039(13)
C17 0.0423(17) 0.0328(15) 0.0351(15) 0.0041(12) 0.0114(13) -0.0090(13)
C18 0.0294(14) 0.0285(14) 0.0297(14) -0.0015(11) 0.0062(11) -0.0020(11)
C19 0.0384(16) 0.0323(15) 0.0338(15) -0.0065(12) 0.0110(13) -0.0036(12)
C20 0.054(2) 0.0417(18) 0.0363(16) -0.0165(13) 0.0110(15) -0.0104(15)
C21 0.0467(19) 0.058(2) 0.0283(15) -0.0136(14) 0.0008(14) -0.0146(16)
C22 0.0332(16) 0.0485(18) 0.0315(15) -0.0019(13) -0.0009(12) -0.0048(13)
C23 0.0280(14) 0.0311(14) 0.0268(13) -0.0036(11) 0.0051(11) -0.0034(11)
C24 0.0245(13) 0.0287(13) 0.0251(13) -0.0045(10) 0.0077(10) -0.0069(10)
C25 0.0244(13) 0.0247(13) 0.0220(12) -0.0030(10) 0.0037(10) -0.0023(10)
C26 0.0372(16) 0.0376(16) 0.0243(13) -0.0033(11) 0.0074(12) -0.0084(12)
C27 0.059(2) 0.054(2) 0.0227(14) -0.0011(13) 0.0103(14) -0.0128(16)
C28 0.050(2) 0.061(2) 0.0271(15) -0.0108(14) -0.0044(14) -0.0065(17)
C29 0.0339(16) 0.056(2) 0.0371(17) -0.0136(14) -0.0013(13) -0.0130(14)
C30 0.0297(14) 0.0420(16) 0.0286(14) -0.0068(12) 0.0071(12) -0.0098(12)
C31 0.0198(12) 0.0248(12) 0.0224(12) 0.0010(10) 0.0019(10) -0.0030(10)
C32 0.0342(15) 0.0310(14) 0.0361(15) 0.0014(12) 0.0137(12) 0.0003(12)
C33 0.0324(15) 0.0278(14) 0.0548(19) -0.0003(13) 0.0137(14) 0.0030(12)
C34 0.0341(16) 0.0289(15) 0.0491(18) 0.0124(13) 0.0060(14) -0.0023(12)
C35 0.0396(17) 0.0400(17) 0.0375(16) 0.0121(13) 0.0108(13) -0.0034(13)
C36 0.0311(14) 0.0319(14) 0.0277(13) 0.0025(11) 0.0074(11) 0.0009(11)
C37 0.0358(15) 0.0264(14) 0.0394(15) 0.0039(11) 0.0189(13) 0.0084(11)
C38 0.0520(19) 0.0325(15) 0.0400(16) -0.0071(13) 0.0216(15) -0.0006(13)
C39 0.0216(13) 0.0381(15) 0.0330(14) 0.0030(12) 0.0060(11) 0.0013(11)
C40 0.0262(14) 0.0483(18) 0.0356(16) -0.0066(13) 0.0066(12) -0.0106(13)
C41 0.0317(14) 0.0297(14) 0.0336(14) 0.0023(11) 0.0151(12) -0.0012(11)
C42 0.0431(18) 0.0470(19) 0.055(2) 0.0063(15) 0.0292(16) -0.0005(15)
C43 0.0342(15) 0.0315(15) 0.0406(16) 0.0035(12) 0.0180(13) 0.0095(12)
C44 0.0474(18) 0.0361(16) 0.0457(18) -0.0072(13) 0.0220(15) 0.0009(14)
C45 0.0211(13) 0.0514(18) 0.0339(15) 0.0012(13) 0.0056(11) 0.0024(12)
C46 0.0260(15) 0.061(2) 0.0474(18) -0.0086(16) 0.0057(14) -0.0105(14)
C47 0.0305(14) 0.0378(15) 0.0307(14) 0.0047(12) 0.0128(12) -0.0009(12)
C48 0.0431(19) 0.059(2) 0.0456(18) 0.0001(15) 0.0262(16) -0.0033(15)
C49 0.164(7) 0.188(8) 0.085(4) 0.013(5) 0.019(5) 0.082(6)
C50 0.120(8) 0.049(5) 0.067(6) -0.030(4) 0.035(6) -0.018(5)
C51 0.174(8) 0.178(10) 0.157(8) -0.016(7) 0.029(7) -0.033(8)
C53 0.150(7) 0.158(7) 0.104(5) 0.000(5) -0.009(5) -0.014(6)
C54 0.091(5) 0.225(9) 0.102(5) 0.037(5) 0.043(4) 0.006(5)
C55 0.077(5) 0.292(12) 0.252(10) -0.189(9) 0.047(6) -0.061(6)
C56 0.29(2) 0.147(15) 0.172(17) 0.014(13) 0.155(18) 0.051(16)
C57 0.0304(16) 0.055(2) 0.0448(18) 0.0004(15) 0.0054(14) 0.0083(14)

loop_
_atom_type_symbol
_atom_type_description
_atom_type_scat_dispersion_real
_atom_type_scat_dispersion_imag
_atom_type_scat_source
C C 0.0033 0.0016
;
International Tables for Crystallography
(Vol. C, Tables 4.2.6.8 and 6.1.1.4)
;
H H 0.0000 0.0000
;
International Tables for Crystallography
(Vol. C, Table 6.1.1.4)
;
Fe Fe 0.3463 0.8444
;
International Tables for Crystallography
(Vol. C, Tables 4.2.6.8 and 6.1.1.4)
;
N N 0.0061 0.0033
;
International Tables for Crystallography
(Vol. C, Tables 4.2.6.8 and 6.1.1.4)
;
O O 0.0106 0.0060
;
International Tables for Crystallography
(Vol. C, Tables 4.2.6.8 and 6.1.1.4)
;
P P 0.1023 0.0942
;
International Tables for Crystallography
(Vol. C, Tables 4.2.6.8 and 6.1.1.4)
;
Si Si 0.0817 0.0704
;
International Tables for Crystallography
(Vol. C, Tables 4.2.6.8 and 6.1.1.4)
;

loop_
_geom_angle_atom_site_label_1
_geom_angle_atom_site_label_2
_geom_angle_atom_site_label_3
_geom_angle
_geom_angle_site_symmetry_1
_geom_angle_site_symmetry_3
N1 Fe1 Fe4 145.40(6) . .
N1 Fe1 Fe2 151.36(6) . .
Fe4 Fe1 Fe2 62.232(12) . .
N1 Fe1 H13 117.8(10) . .
Fe4 Fe1 H13 96.1(10) . .
Fe2 Fe1 H13 33.9(10) . .
N1 Fe1 H24 113.4(10) . .
Fe4 Fe1 H24 32.9(10) . .
Fe2 Fe1 H24 94.9(10) . .
H13 Fe1 H24 128.8(14) . .
P1 Fe2 Si5 125.98(3) . .
P1 Fe2 Si6 126.74(3) . .
Si5 Fe2 Si6 107.18(3) . .
P1 Fe2 Fe1 117.44(2) . .
Si5 Fe2 Fe1 73.33(2) . .
Si6 Fe2 Fe1 72.00(2) . .
P1 Fe2 Fe3 124.36(2) . .
Si5 Fe2 Fe3 68.88(2) . .
Si6 Fe2 Fe3 74.72(2) . .
Fe1 Fe2 Fe3 118.092(15) . .
P1 Fe2 Fe4 176.32(2) . .
Si5 Fe2 Fe4 53.844(19) . .
Si6 Fe2 Fe4 53.350(18) . .
Fe1 Fe2 Fe4 58.881(12) . .
Fe3 Fe2 Fe4 59.295(12) . .
P1 Fe2 H13 78.6(11) . .
Si5 Fe2 H13 94.9(11) . .
Si6 Fe2 H13 95.4(11) . .
Fe1 Fe2 H13 38.9(11) . .
Fe3 Fe2 H13 156.7(11) . .
Fe4 Fe2 H13 97.7(11) . .
P1 Fe2 H31 77.7(12) . .
Si5 Fe2 H31 48.4(12) . .
Si6 Fe2 H31 155.5(12) . .
Fe1 Fe2 H31 97.7(11) . .
Fe3 Fe2 H31 91.9(12) . .
Fe4 Fe2 H31 102.2(12) . .
H13 Fe2 H31 89.0(16) . .
P1 Fe2 H57 82.8(11) . .
Si5 Fe2 H57 151.2(11) . .
Si6 Fe2 H57 44.0(11) . .
Fe1 Fe2 H57 93.2(10) . .
Fe3 Fe2 H57 97.3(11) . .
Fe4 Fe2 H57 97.4(11) . .
H13 Fe2 H57 89.3(15) . .
H31 Fe2 H57 160.4(16) . .
P1 Fe2 H59 88.2(12) . .
Si5 Fe2 H59 92.5(12) . .
Si6 Fe2 H59 92.9(12) . .
Fe1 Fe2 H59 154.4(12) . .
Fe3 Fe2 H59 36.4(12) . .
Fe4 Fe2 H59 95.5(12) . .
H13 Fe2 H59 166.7(16) . .
H31 Fe2 H59 87.7(17) . .
H57 Fe2 H59 89.5(16) . .
N2 Fe3 Fe4 142.01(7) . .
N2 Fe3 Fe2 155.64(7) . .
Fe4 Fe3 Fe2 60.674(12) . .
N2 Fe3 Si5 146.97(8) . .
Fe4 Fe3 Si5 49.033(16) . .
Fe2 Fe3 Si5 48.047(16) . .
N2 Fe3 H25 108.0(9) . .
Fe4 Fe3 H25 34.1(9) . .
Fe2 Fe3 H25 94.7(9) . .
Si5 Fe3 H25 73.3(9) . .
N2 Fe3 H59 125.2(10) . .
Fe4 Fe3 H59 91.2(10) . .
Fe2 Fe3 H59 30.7(10) . .
Si5 Fe3 H59 69.8(10) . .
H25 Fe3 H59 124.9(14) . .
P2 Fe4 Si6 126.49(3) . .
P2 Fe4 Si5 127.75(3) . .
Si6 Fe4 Si5 105.76(3) . .
P2 Fe4 Fe1 120.30(2) . .
Si6 Fe4 Fe1 71.91(2) . .
Si5 Fe4 Fe1 72.79(2) . .
P2 Fe4 Fe3 120.80(2) . .
Si6 Fe4 Fe3 75.04(2) . .
Si5 Fe4 Fe3 68.79(2) . .
Fe1 Fe4 Fe3 118.833(16) . .
P2 Fe4 Fe2 179.12(3) . .
Si6 Fe4 Fe2 53.140(18) . .
Si5 Fe4 Fe2 52.632(18) . .
Fe1 Fe4 Fe2 58.888(12) . .
Fe3 Fe4 Fe2 60.031(12) . .
P2 Fe4 H24 81.7(12) . .
Si6 Fe4 H24 91.2(12) . .
Si5 Fe4 H24 99.0(12) . .
Fe1 Fe4 H24 38.8(12) . .
Fe3 Fe4 H24 157.5(12) . .
Fe2 Fe4 H24 97.5(12) . .
P2 Fe4 H25 82.4(10) . .
Si6 Fe4 H25 95.1(10) . .
Si5 Fe4 H25 93.9(10) . .
Fe1 Fe4 H25 157.3(10) . .
Fe3 Fe4 H25 38.5(10) . .
Fe2 Fe4 H25 98.4(10) . .
H24 Fe4 H25 163.6(15) . .
P2 Fe4 H56 83.9(10) . .
Si6 Fe4 H56 149.6(11) . .
Si5 Fe4 H56 43.9(10) . .
Fe1 Fe4 H56 92.6(11) . .
Fe3 Fe4 H56 91.1(10) . .
Fe2 Fe4 H56 96.5(11) . .
H24 Fe4 H56 92.4(16) . .
H25 Fe4 H56 89.9(15) . .
P2 Fe4 H58 78.0(11) . .
Si6 Fe4 H58 48.5(11) . .
Si5 Fe4 H58 154.3(11) . .
Fe1 Fe4 H58 94.8(12) . .
Fe3 Fe4 H58 99.8(11) . .
Fe2 Fe4 H58 101.6(11) . .
H24 Fe4 H58 83.2(17) . .
H25 Fe4 H58 89.7(16) . .
H56 Fe4 H58 161.8(16) . .
C41 P1 C37 102.52(12) . .
C41 P1 C39 103.21(13) . .
C37 P1 C39 101.76(13) . .
C41 P1 Fe2 116.65(9) . .
C37 P1 Fe2 116.00(9) . .
C39 P1 Fe2 114.66(9) . .
C47 P2 C43 103.07(13) . .
C47 P2 C45 103.01(13) . .
C43 P2 C45 99.56(14) . .
C47 P2 Fe4 114.45(9) . .
C43 P2 Fe4 117.02(9) . .
C45 P2 Fe4 117.42(9) . .
N1 Si1 C1 112.13(12) . .
N1 Si1 C2 110.74(13) . .
C1 Si1 C2 108.81(14) . .
N1 Si1 C3 113.19(13) . .
C1 Si1 C3 104.46(16) . .
C2 Si1 C3 107.18(17) . .
N1 Si2 C6 111.86(11) . .
N1 Si2 C5 112.45(13) . .
C6 Si2 C5 105.65(14) . .
N1 Si2 C4 112.20(13) . .
C6 Si2 C4 104.61(14) . .
C5 Si2 C4 109.59(14) . .
N2 Si3 C9 110.99(14) . .
N2 Si3 C7 115.23(15) . .
C9 Si3 C7 106.0(2) . .
N2 Si3 C8 111.02(14) . .
C9 Si3 C8 109.08(16) . .
C7 Si3 C8 104.1(2) . .
N2 Si4 C10 112.93(15) . .
N2 Si4 C11 114.35(16) . .
C10 Si4 C11 106.12(17) . .
N2 Si4 C12 110.64(13) . .
C10 Si4 C12 106.68(18) . .
C11 Si4 C12 105.56(17) . .
C13 Si5 C24 104.42(11) . .
C13 Si5 Fe2 116.32(8) . .
C24 Si5 Fe2 121.30(9) . .
C13 Si5 Fe4 115.11(8) . .
C24 Si5 Fe4 124.64(8) . .
Fe2 Si5 Fe4 73.52(2) . .
C13 Si5 Fe3 67.82(8) . .
C24 Si5 Fe3 172.04(8) . .
Fe2 Si5 Fe3 63.076(19) . .
Fe4 Si5 Fe3 62.178(19) . .
C13 Si5 H31 97.3(10) . .
C24 Si5 H31 96.1(10) . .
Fe2 Si5 H31 41.0(10) . .
Fe4 Si5 H31 114.5(11) . .
Fe3 Si5 H31 83.5(10) . .
C13 Si5 H56 98.1(10) . .
C24 Si5 H56 99.7(10) . .
Fe2 Si5 H56 113.4(10) . .
Fe4 Si5 H56 39.9(10) . .
Fe3 Si5 H56 83.5(10) . .
H31 Si5 H56 154.3(15) . .
C25 Si6 C31 103.17(11) . .
C25 Si6 Fe2 118.15(8) . .
C31 Si6 Fe2 120.25(8) . .
C25 Si6 Fe4 123.05(8) . .
C31 Si6 Fe4 117.99(8) . .
Fe2 Si6 Fe4 73.51(2) . .
C25 Si6 H57 96.2(9) . .
C31 Si6 H57 99.9(10) . .
Fe2 Si6 H57 38.7(10) . .
Fe4 Si6 H57 112.2(10) . .
C25 Si6 H58 103.4(10) . .
C31 Si6 H58 96.2(10) . .
Fe2 Si6 H58 112.3(10) . .
Fe4 Si6 H58 38.8(10) . .
H57 Si6 H58 151.0(14) . .
C57 O1 C53 119.4(7) . .
Si2 N1 Si1 122.04(12) . .
Si2 N1 Fe1 118.80(11) . .
Si1 N1 Fe1 119.07(12) . .
Si4 N2 Si3 122.08(13) . .
Si4 N2 Fe3 122.77(13) . .
Si3 N2 Fe3 115.14(11) . .
Si1 C1 H1A 109.5 . .
Si1 C1 H1B 109.5 . .
H1A C1 H1B 109.5 . .
Si1 C1 H1C 109.5 . .
H1A C1 H1C 109.5 . .
H1B C1 H1C 109.5 . .
Si1 C2 H2A 109.5 . .
Si1 C2 H2B 109.5 . .
H2A C2 H2B 109.5 . .
Si1 C2 H2C 109.5 . .
H2A C2 H2C 109.5 . .
H2B C2 H2C 109.5 . .
Si1 C3 H3A 109.5 . .
Si1 C3 H3B 109.5 . .
H3A C3 H3B 109.5 . .
Si1 C3 H3C 109.5 . .
H3A C3 H3C 109.5 . .
H3B C3 H3C 109.5 . .
Si2 C4 H4A 109.5 . .
Si2 C4 H4B 109.5 . .
H4A C4 H4B 109.5 . .
Si2 C4 H4C 109.5 . .
H4A C4 H4C 109.5 . .
H4B C4 H4C 109.5 . .
Si2 C5 H5A 109.5 . .
Si2 C5 H5B 109.5 . .
H5A C5 H5B 109.5 . .
Si2 C5 H5C 109.5 . .
H5A C5 H5C 109.5 . .
H5B C5 H5C 109.5 . .
Si2 C6 H6A 109.5 . .
Si2 C6 H6B 109.5 . .
H6A C6 H6B 109.5 . .
Si2 C6 H6C 109.5 . .
H6A C6 H6C 109.5 . .
H6B C6 H6C 109.5 . .
Si3 C7 H7A 109.5 . .
Si3 C7 H7B 109.5 . .
H7A C7 H7B 109.5 . .
Si3 C7 H7C 109.5 . .
H7A C7 H7C 109.5 . .
H7B C7 H7C 109.5 . .
Si3 C8 H8A 109.5 . .
Si3 C8 H8B 109.5 . .
H8A C8 H8B 109.5 . .
Si3 C8 H8C 109.5 . .
H8A C8 H8C 109.5 . .
H8B C8 H8C 109.5 . .
Si3 C9 H9A 109.5 . .
Si3 C9 H9B 109.5 . .
H9A C9 H9B 109.5 . .
Si3 C9 H9C 109.5 . .
H9A C9 H9C 109.5 . .
H9B C9 H9C 109.5 . .
Si4 C10 H10A 109.5 . .
Si4 C10 H10B 109.5 . .
H10A C10 H10B 109.5 . .
Si4 C10 H10C 109.5 . .
H10A C10 H10C 109.5 . .
H10B C10 H10C 109.5 . .
Si4 C11 H11A 109.5 . .
Si4 C11 H11B 109.5 . .
H11A C11 H11B 109.5 . .
Si4 C11 H11C 109.5 . .
H11A C11 H11C 109.5 . .
H11B C11 H11C 109.5 . .
Si4 C12 H12A 109.5 . .
Si4 C12 H12B 109.5 . .
H12A C12 H12B 109.5 . .
Si4 C12 H12C 109.5 . .
H12A C12 H12C 109.5 . .
H12B C12 H12C 109.5 . .
C14 C13 C18 117.0(2) . .
C14 C13 Si5 122.32(19) . .
C18 C13 Si5 120.53(19) . .
C15 C14 C13 121.5(3) . .
C15 C14 H14 119.2 . .
C13 C14 H14 119.2 . .
C16 C15 C14 120.0(3) . .
C16 C15 H15 120.0 . .
C14 C15 H15 120.0 . .
C15 C16 C17 120.0(3) . .
C15 C16 H16 120.0 . .
C17 C16 H16 120.0 . .
C16 C17 C18 120.0(3) . .
C16 C17 H17 120.0 . .
C18 C17 H17 120.0 . .
C17 C18 C13 121.4(3) . .
C17 C18 H18 119.3 . .
C13 C18 H18 119.3 . .
C20 C19 C24 120.8(3) . .
C20 C19 H19 119.6 . .
C24 C19 H19 119.6 . .
C21 C20 C19 120.5(3) . .
C21 C20 H20 119.7 . .
C19 C20 H20 119.7 . .
C20 C21 C22 120.0(3) . .
C20 C21 H21 120.0 . .
C22 C21 H21 120.0 . .
C21 C22 C23 119.8(3) . .
C21 C22 H22 120.1 . .
C23 C22 H22 120.1 . .
C22 C23 C24 122.1(3) . .
C22 C23 H23 118.9 . .
C24 C23 H23 118.9 . .
C23 C24 C19 116.7(2) . .
C23 C24 Si5 122.34(19) . .
C19 C24 Si5 120.9(2) . .
C30 C25 C26 116.4(2) . .
C30 C25 Si6 120.85(19) . .
C26 C25 Si6 122.7(2) . .
C27 C26 C25 121.3(3) . .
C27 C26 H26 119.3 . .
C25 C26 H26 119.3 . .
C28 C27 C26 120.3(3) . .
C28 C27 H27 119.9 . .
C26 C27 H27 119.9 . .
C29 C28 C27 119.5(3) . .
C29 C28 H28 120.3 . .
C27 C28 H28 120.3 . .
C28 C29 C30 120.4(3) . .
C28 C29 H29 119.8 . .
C30 C29 H29 119.8 . .
C29 C30 C25 122.1(3) . .
C29 C30 H30 118.9 . .
C25 C30 H30 118.9 . .
C36 C31 C32 117.3(2) . .
C36 C31 Si6 123.60(19) . .
C32 C31 Si6 119.13(18) . .
C33 C32 C31 121.3(2) . .
C33 C32 H32 119.3 . .
C31 C32 H32 119.3 . .
C34 C33 C32 120.0(3) . .
C34 C33 H33 120.0 . .
C32 C33 H33 120.0 . .
C35 C34 C33 120.1(3) . .
C35 C34 H34 120.0 . .
C33 C34 H34 120.0 . .
C34 C35 C36 119.9(3) . .
C34 C35 H35 120.1 . .
C36 C35 H35 120.1 . .
C31 C36 C35 121.5(3) . .
C31 C36 H36 119.3 . .
C35 C36 H36 119.3 . .
C38 C37 P1 115.0(2) . .
C38 C37 H37A 108.5 . .
P1 C37 H37A 108.5 . .
C38 C37 H37B 108.5 . .
P1 C37 H37B 108.5 . .
H37A C37 H37B 107.5 . .
C37 C38 H38A 109.5 . .
C37 C38 H38B 109.5 . .
H38A C38 H38B 109.5 . .
C37 C38 H38C 109.5 . .
H38A C38 H38C 109.5 . .
H38B C38 H38C 109.5 . .
C40 C39 P1 115.5(2) . .
C40 C39 H39A 108.4 . .
P1 C39 H39A 108.4 . .
C40 C39 H39B 108.4 . .
P1 C39 H39B 108.4 . .
H39A C39 H39B 107.5 . .
C39 C40 H40A 109.5 . .
C39 C40 H40B 109.5 . .
H40A C40 H40B 109.5 . .
C39 C40 H40C 109.5 . .
H40A C40 H40C 109.5 . .
H40B C40 H40C 109.5 . .
C42 C41 P1 116.4(2) . .
C42 C41 H41A 108.2 . .
P1 C41 H41A 108.2 . .
C42 C41 H41B 108.2 . .
P1 C41 H41B 108.2 . .
H41A C41 H41B 107.3 . .
C41 C42 H42A 109.5 . .
C41 C42 H42B 109.5 . .
H42A C42 H42B 109.5 . .
C41 C42 H42C 109.5 . .
H42A C42 H42C 109.5 . .
H42B C42 H42C 109.5 . .
C44 C43 P2 115.6(2) . .
C44 C43 H43A 108.4 . .
P2 C43 H43A 108.4 . .
C44 C43 H43B 108.4 . .
P2 C43 H43B 108.4 . .
H43A C43 H43B 107.5 . .
C43 C44 H44A 109.5 . .
C43 C44 H44B 109.5 . .
H44A C44 H44B 109.5 . .
C43 C44 H44C 109.5 . .
H44A C44 H44C 109.5 . .
H44B C44 H44C 109.5 . .
C46 C45 P2 115.8(2) . .
C46 C45 H45A 108.3 . .
P2 C45 H45A 108.3 . .
C46 C45 H45B 108.3 . .
P2 C45 H45B 108.3 . .
H45A C45 H45B 107.4 . .
C45 C46 H46A 109.5 . .
C45 C46 H46B 109.5 . .
H46A C46 H46B 109.5 . .
C45 C46 H46C 109.5 . .
H46A C46 H46C 109.5 . .
H46B C46 H46C 109.5 . .
C48 C47 P2 117.4(2) . .
C48 C47 H47A 108.0 . .
P2 C47 H47A 108.0 . .
C48 C47 H47B 108.0 . .
P2 C47 H47B 108.0 . .
H47A C47 H47B 107.2 . .
C47 C48 H48A 109.5 . .
C47 C48 H48B 109.5 . .
H48A C48 H48B 109.5 . .
C47 C48 H48C 109.5 . .
H48A C48 H48C 109.5 . .
H48B C48 H48C 109.5 . .
C50 C49 C56 63.3(10) . .
C49 C50 C56 60.9(9) . .
C49 C50 C51 113.0(8) . .
C56 C50 C51 58.2(8) . .
C56 C51 C51 164.9(15) . 3_676
C56 C51 C50 55.3(7) . .
C51 C51 C50 112.9(10) 3_676 .
O1 C53 C54 89.0(6) . .
C53 C54 C55 101.3(6) . .
C57 C55 C54 97.4(4) . .
C49 C56 C50 55.8(8) . .
C49 C56 C51 115.9(14) . .
C50 C56 C51 66.5(10) . .
O1 C57 C55 103.1(5) . .

loop_
_geom_bond_atom_site_label_1
_geom_bond_atom_site_label_2
_geom_bond_distance
_geom_bond_site_symmetry_2
Fe1 N1 1.922(2) .
Fe1 Fe4 2.6696(5) .
Fe1 Fe2 2.6698(5) .
Fe1 H13 1.75(3) .
Fe1 H24 1.76(3) .
Fe2 P1 2.1947(7) .
Fe2 Si5 2.2868(7) .
Fe2 Si6 2.3023(7) .
Fe2 Fe3 2.7416(5) .
Fe2 Fe4 2.7592(5) .
Fe2 H13 1.56(3) .
Fe2 H31 1.50(3) .
Fe2 H57 1.45(3) .
Fe2 H59 1.52(3) .
Fe3 N2 1.941(2) .
Fe3 Fe4 2.7211(5) .
Fe3 Si5 2.8683(8) .
Fe3 H25 1.77(3) .
Fe3 H59 1.77(3) .
Fe4 P2 2.1975(7) .
Fe4 Si6 2.3086(7) .
Fe4 Si5 2.3232(7) .
Fe4 H24 1.53(3) .
Fe4 H25 1.60(3) .
Fe4 H56 1.50(3) .
Fe4 H58 1.45(3) .
P1 C41 1.826(3) .
P1 C37 1.828(3) .
P1 C39 1.832(3) .
P2 C47 1.825(3) .
P2 C43 1.828(3) .
P2 C45 1.830(3) .
Si1 N1 1.716(2) .
Si1 C1 1.859(3) .
Si1 C2 1.870(3) .
Si1 C3 1.874(3) .
Si2 N1 1.712(2) .
Si2 C6 1.861(3) .
Si2 C5 1.867(3) .
Si2 C4 1.870(3) .
Si3 N2 1.725(2) .
Si3 C9 1.854(4) .
Si3 C7 1.863(4) .
Si3 C8 1.864(3) .
Si4 N2 1.703(2) .
Si4 C10 1.866(4) .
Si4 C11 1.868(3) .
Si4 C12 1.870(3) .
Si5 C13 1.893(3) .
Si5 C24 1.897(3) .
Si5 H31 1.71(3) .
Si5 H56 1.62(3) .
Si6 C25 1.886(2) .
Si6 C31 1.896(2) .
Si6 H57 1.61(3) .
Si6 H58 1.73(3) .
O1 C57 1.321(7) .
O1 C53 1.428(8) .
C1 H1A 0.9800 .
C1 H1B 0.9800 .
C1 H1C 0.9800 .
C2 H2A 0.9800 .
C2 H2B 0.9800 .
C2 H2C 0.9800 .
C3 H3A 0.9800 .
C3 H3B 0.9800 .
C3 H3C 0.9800 .
C4 H4A 0.9800 .
C4 H4B 0.9800 .
C4 H4C 0.9800 .
C5 H5A 0.9800 .
C5 H5B 0.9800 .
C5 H5C 0.9800 .
C6 H6A 0.9800 .
C6 H6B 0.9800 .
C6 H6C 0.9800 .
C7 H7A 0.9800 .
C7 H7B 0.9800 .
C7 H7C 0.9800 .
C8 H8A 0.9800 .
C8 H8B 0.9800 .
C8 H8C 0.9800 .
C9 H9A 0.9800 .
C9 H9B 0.9800 .
C9 H9C 0.9800 .
C10 H10A 0.9800 .
C10 H10B 0.9800 .
C10 H10C 0.9800 .
C11 H11A 0.9800 .
C11 H11B 0.9800 .
C11 H11C 0.9800 .
C12 H12A 0.9800 .
C12 H12B 0.9800 .
C12 H12C 0.9800 .
C13 C14 1.388(4) .
C13 C18 1.397(3) .
C14 C15 1.385(4) .
C14 H14 0.9500 .
C15 C16 1.367(4) .
C15 H15 0.9500 .
C16 C17 1.374(4) .
C16 H16 0.9500 .
C17 C18 1.380(4) .
C17 H17 0.9500 .
C18 H18 0.9500 .
C19 C20 1.391(4) .
C19 C24 1.398(4) .
C19 H19 0.9500 .
C20 C21 1.365(5) .
C20 H20 0.9500 .
C21 C22 1.369(4) .
C21 H21 0.9500 .
C22 C23 1.379(4) .
C22 H22 0.9500 .
C23 C24 1.393(4) .
C23 H23 0.9500 .
C25 C30 1.392(4) .
C25 C26 1.396(3) .
C26 C27 1.387(4) .
C26 H26 0.9500 .
C27 C28 1.373(5) .
C27 H27 0.9500 .
C28 C29 1.366(4) .
C28 H28 0.9500 .
C29 C30 1.375(4) .
C29 H29 0.9500 .
C30 H30 0.9500 .
C31 C36 1.386(3) .
C31 C32 1.393(4) .
C32 C33 1.384(4) .
C32 H32 0.9500 .
C33 C34 1.374(4) .
C33 H33 0.9500 .
C34 C35 1.368(4) .
C34 H34 0.9500 .
C35 C36 1.390(4) .
C35 H35 0.9500 .
C36 H36 0.9500 .
C37 C38 1.514(4) .
C37 H37A 0.9900 .
C37 H37B 0.9900 .
C38 H38A 0.9800 .
C38 H38B 0.9800 .
C38 H38C 0.9800 .
C39 C40 1.516(4) .
C39 H39A 0.9900 .
C39 H39B 0.9900 .
C40 H40A 0.9800 .
C40 H40B 0.9800 .
C40 H40C 0.9800 .
C41 C42 1.527(4) .
C41 H41A 0.9900 .
C41 H41B 0.9900 .
C42 H42A 0.9800 .
C42 H42B 0.9800 .
C42 H42C 0.9800 .
C43 C44 1.513(4) .
C43 H43A 0.9900 .
C43 H43B 0.9900 .
C44 H44A 0.9800 .
C44 H44B 0.9800 .
C44 H44C 0.9800 .
C45 C46 1.508(4) .
C45 H45A 0.9900 .
C45 H45B 0.9900 .
C46 H46A 0.9800 .
C46 H46B 0.9800 .
C46 H46C 0.9800 .
C47 C48 1.526(4) .
C47 H47A 0.9900 .
C47 H47B 0.9900 .
C48 H48A 0.9800 .
C48 H48B 0.9800 .
C48 H48C 0.9800 .
C49 C50 1.334(11) .
C49 C56 1.410(17) .
C50 C56 1.442(19) .
C50 C51 1.609(13) .
C51 C56 1.491(18) .
C51 C51 1.492(17) 3_676
C53 C54 1.541(10) .
C54 C55 1.633(12) .
C55 C57 1.527(9) .

loop_
_geom_torsion_atom_site_label_1
_geom_torsion_atom_site_label_2
_geom_torsion_atom_site_label_3
_geom_torsion_atom_site_label_4
_geom_torsion
_geom_torsion_site_symmetry_1
_geom_torsion_site_symmetry_4
N1 Fe1 Fe2 P1 12.17(14) . .
Fe4 Fe1 Fe2 P1 179.80(3) . .
N1 Fe1 Fe2 Si5 -110.21(14) . .
Fe4 Fe1 Fe2 Si5 57.41(2) . .
N1 Fe1 Fe2 Si6 134.85(14) . .
Fe4 Fe1 Fe2 Si6 -57.52(2) . .
N1 Fe1 Fe2 Fe3 -164.32(14) . .
Fe4 Fe1 Fe2 Fe3 3.305(17) . .
N1 Fe1 Fe2 Fe4 -167.63(14) . .
P1 Fe2 Fe3 N2 18.48(19) . .
Si5 Fe2 Fe3 N2 138.41(19) . .
Si6 Fe2 Fe3 N2 -105.89(19) . .
Fe1 Fe2 Fe3 N2 -165.30(18) . .
Fe4 Fe2 Fe3 N2 -162.00(19) . .
P1 Fe2 Fe3 Fe4 -179.52(3) . .
Si5 Fe2 Fe3 Fe4 -59.59(2) . .
Si6 Fe2 Fe3 Fe4 56.118(19) . .
Fe1 Fe2 Fe3 Fe4 -3.291(17) . .
P1 Fe2 Fe3 Si5 -119.93(3) . .
Si6 Fe2 Fe3 Si5 115.71(3) . .
Fe1 Fe2 Fe3 Si5 56.30(2) . .
Fe4 Fe2 Fe3 Si5 59.59(2) . .
N1 Fe1 Fe4 P2 -10.84(13) . .
Fe2 Fe1 Fe4 P2 179.58(3) . .
N1 Fe1 Fe4 Si6 -133.10(12) . .
Fe2 Fe1 Fe4 Si6 57.320(19) . .
N1 Fe1 Fe4 Si5 113.30(12) . .
Fe2 Fe1 Fe4 Si5 -56.277(19) . .
N1 Fe1 Fe4 Fe3 166.23(12) . .
Fe2 Fe1 Fe4 Fe3 -3.354(17) . .
N1 Fe1 Fe4 Fe2 169.58(12) . .
N2 Fe3 Fe4 P2 -11.58(13) . .
Fe2 Fe3 Fe4 P2 -179.64(3) . .
Si5 Fe3 Fe4 P2 122.22(3) . .
N2 Fe3 Fe4 Si6 112.29(12) . .
Fe2 Fe3 Fe4 Si6 -55.759(19) . .
Si5 Fe3 Fe4 Si6 -113.91(3) . .
N2 Fe3 Fe4 Si5 -133.80(12) . .
Fe2 Fe3 Fe4 Si5 58.15(2) . .
N2 Fe3 Fe4 Fe1 171.37(12) . .
Fe2 Fe3 Fe4 Fe1 3.315(17) . .
Si5 Fe3 Fe4 Fe1 -54.83(2) . .
N2 Fe3 Fe4 Fe2 168.05(12) . .
Si5 Fe3 Fe4 Fe2 -58.15(2) . .
P1 Fe2 Fe4 P2 -26.9(19) . .
Si5 Fe2 Fe4 P2 -115.6(18) . .
Si6 Fe2 Fe4 P2 65.9(18) . .
Fe1 Fe2 Fe4 P2 -24.1(18) . .
Fe3 Fe2 Fe4 P2 159.3(18) . .
P1 Fe2 Fe4 Si6 -92.8(4) . .
Si5 Fe2 Fe4 Si6 178.55(3) . .
Fe1 Fe2 Fe4 Si6 -89.96(2) . .
Fe3 Fe2 Fe4 Si6 93.44(2) . .
P1 Fe2 Fe4 Si5 88.7(4) . .
Si6 Fe2 Fe4 Si5 -178.55(3) . .
Fe1 Fe2 Fe4 Si5 91.49(2) . .
Fe3 Fe2 Fe4 Si5 -85.12(2) . .
P1 Fe2 Fe4 Fe1 -2.8(4) . .
Si5 Fe2 Fe4 Fe1 -91.49(2) . .
Si6 Fe2 Fe4 Fe1 89.96(2) . .
Fe3 Fe2 Fe4 Fe1 -176.608(18) . .
P1 Fe2 Fe4 Fe3 173.8(4) . .
Si5 Fe2 Fe4 Fe3 85.12(2) . .
Si6 Fe2 Fe4 Fe3 -93.44(2) . .
Fe1 Fe2 Fe4 Fe3 176.608(18) . .
Si5 Fe2 P1 C41 -81.10(11) . .
Si6 Fe2 P1 C41 102.87(11) . .
Fe1 Fe2 P1 C41 -169.82(10) . .
Fe3 Fe2 P1 C41 6.43(11) . .
Fe4 Fe2 P1 C41 -167.1(4) . .
Si5 Fe2 P1 C37 157.92(10) . .
Si6 Fe2 P1 C37 -18.10(11) . .
Fe1 Fe2 P1 C37 69.21(11) . .
Fe3 Fe2 P1 C37 -114.54(10) . .
Fe4 Fe2 P1 C37 71.9(4) . .
Si5 Fe2 P1 C39 39.67(11) . .
Si6 Fe2 P1 C39 -136.36(10) . .
Fe1 Fe2 P1 C39 -49.05(10) . .
Fe3 Fe2 P1 C39 127.20(10) . .
Fe4 Fe2 P1 C39 -46.3(4) . .
Si6 Fe4 P2 C47 76.41(11) . .
Si5 Fe4 P2 C47 -103.83(11) . .
Fe1 Fe4 P2 C47 -12.74(11) . .
Fe3 Fe4 P2 C47 170.26(11) . .
Fe2 Fe4 P2 C47 11.1(18) . .
Si6 Fe4 P2 C43 -162.88(11) . .
Si5 Fe4 P2 C43 16.88(11) . .
Fe1 Fe4 P2 C43 107.97(11) . .
Fe3 Fe4 P2 C43 -69.03(11) . .
Fe2 Fe4 P2 C43 131.9(18) . .
Si6 Fe4 P2 C45 -44.55(12) . .
Si5 Fe4 P2 C45 135.21(12) . .
Fe1 Fe4 P2 C45 -133.69(11) . .
Fe3 Fe4 P2 C45 49.30(12) . .
Fe2 Fe4 P2 C45 -109.8(18) . .
P1 Fe2 Si5 C13 74.22(9) . .
Si6 Fe2 Si5 C13 -109.11(9) . .
Fe1 Fe2 Si5 C13 -173.63(9) . .
Fe3 Fe2 Si5 C13 -43.64(9) . .
Fe4 Fe2 Si5 C13 -110.33(9) . .
P1 Fe2 Si5 C24 -54.53(10) . .
Si6 Fe2 Si5 C24 122.14(9) . .
Fe1 Fe2 Si5 C24 57.63(9) . .
Fe3 Fe2 Si5 C24 -172.38(9) . .
Fe4 Fe2 Si5 C24 120.92(10) . .
P1 Fe2 Si5 Fe4 -175.45(3) . .
Si6 Fe2 Si5 Fe4 1.22(3) . .
Fe1 Fe2 Si5 Fe4 -63.299(16) . .
Fe3 Fe2 Si5 Fe4 66.691(17) . .
P1 Fe2 Si5 Fe3 117.86(3) . .
Si6 Fe2 Si5 Fe3 -65.48(2) . .
Fe1 Fe2 Si5 Fe3 -129.991(17) . .
Fe4 Fe2 Si5 Fe3 -66.691(17) . .
P2 Fe4 Si5 C13 -69.17(9) . .
Si6 Fe4 Si5 C13 110.64(9) . .
Fe1 Fe4 Si5 C13 175.48(9) . .
Fe3 Fe4 Si5 C13 44.04(9) . .
Fe2 Fe4 Si5 C13 111.84(9) . .
P2 Fe4 Si5 C24 61.98(11) . .
Si6 Fe4 Si5 C24 -118.21(10) . .
Fe1 Fe4 Si5 C24 -53.37(10) . .
Fe3 Fe4 Si5 C24 175.19(11) . .
Fe2 Fe4 Si5 C24 -117.01(11) . .
P2 Fe4 Si5 Fe2 178.99(3) . .
Si6 Fe4 Si5 Fe2 -1.20(3) . .
Fe1 Fe4 Si5 Fe2 63.635(17) . .
Fe3 Fe4 Si5 Fe2 -67.800(17) . .
P2 Fe4 Si5 Fe3 -113.21(3) . .
Si6 Fe4 Si5 Fe3 66.60(2) . .
Fe1 Fe4 Si5 Fe3 131.435(17) . .
Fe2 Fe4 Si5 Fe3 67.800(17) . .
N2 Fe3 Si5 C13 -11.76(15) . .
Fe4 Fe3 Si5 C13 -137.17(9) . .
Fe2 Fe3 Si5 C13 138.09(9) . .
N2 Fe3 Si5 C24 -24.7(6) . .
Fe4 Fe3 Si5 C24 -150.1(6) . .
Fe2 Fe3 Si5 C24 125.1(6) . .
N2 Fe3 Si5 Fe2 -149.85(12) . .
Fe4 Fe3 Si5 Fe2 84.74(2) . .
N2 Fe3 Si5 Fe4 125.41(12) . .
Fe2 Fe3 Si5 Fe4 -84.74(2) . .
P1 Fe2 Si6 C25 -65.46(10) . .
Si5 Fe2 Si6 C25 117.90(9) . .
Fe1 Fe2 Si6 C25 -176.70(9) . .
Fe3 Fe2 Si6 C25 56.29(9) . .
Fe4 Fe2 Si6 C25 119.12(9) . .
P1 Fe2 Si6 C31 62.21(10) . .
Si5 Fe2 Si6 C31 -114.43(9) . .
Fe1 Fe2 Si6 C31 -49.02(9) . .
Fe3 Fe2 Si6 C31 -176.04(9) . .
Fe4 Fe2 Si6 C31 -113.20(9) . .
P1 Fe2 Si6 Fe4 175.41(3) . .
Si5 Fe2 Si6 Fe4 -1.22(3) . .
Fe1 Fe2 Si6 Fe4 64.179(16) . .
Fe3 Fe2 Si6 Fe4 -62.835(17) . .
P2 Fe4 Si6 C25 67.78(10) . .
Si5 Fe4 Si6 C25 -112.03(10) . .
Fe1 Fe4 Si6 C25 -177.47(10) . .
Fe3 Fe4 Si6 C25 -49.71(9) . .
Fe2 Fe4 Si6 C25 -113.23(10) . .
P2 Fe4 Si6 C31 -63.05(9) . .
Si5 Fe4 Si6 C31 117.14(9) . .
Fe1 Fe4 Si6 C31 51.70(9) . .
Fe3 Fe4 Si6 C31 179.47(9) . .
Fe2 Fe4 Si6 C31 115.95(9) . .
P2 Fe4 Si6 Fe2 -179.00(3) . .
Si5 Fe4 Si6 Fe2 1.20(3) . .
Fe1 Fe4 Si6 Fe2 -64.246(16) . .
Fe3 Fe4 Si6 Fe2 63.517(16) . .
C6 Si2 N1 Si1 165.90(15) . .
C5 Si2 N1 Si1 47.2(2) . .
C4 Si2 N1 Si1 -76.89(18) . .
C6 Si2 N1 Fe1 -10.60(19) . .
C5 Si2 N1 Fe1 -129.31(15) . .
C4 Si2 N1 Fe1 106.61(15) . .
C1 Si1 N1 Si2 149.71(15) . .
C2 Si1 N1 Si2 -88.54(18) . .
C3 Si1 N1 Si2 31.8(2) . .
C1 Si1 N1 Fe1 -33.80(18) . .
C2 Si1 N1 Fe1 87.94(17) . .
C3 Si1 N1 Fe1 -151.67(17) . .
Fe4 Fe1 N1 Si2 162.68(6) . .
Fe2 Fe1 N1 Si2 -36.8(2) . .
Fe4 Fe1 N1 Si1 -13.9(2) . .
Fe2 Fe1 N1 Si1 146.57(8) . .
C10 Si4 N2 Si3 65.6(2) . .
C11 Si4 N2 Si3 -55.8(2) . .
C12 Si4 N2 Si3 -174.86(18) . .
C10 Si4 N2 Fe3 -115.53(18) . .
C11 Si4 N2 Fe3 122.98(19) . .
C12 Si4 N2 Fe3 4.0(2) . .
C9 Si3 N2 Si4 117.40(19) . .
C7 Si3 N2 Si4 -3.1(3) . .
C8 Si3 N2 Si4 -121.09(18) . .
C9 Si3 N2 Fe3 -61.52(19) . .
C7 Si3 N2 Fe3 178.0(2) . .
C8 Si3 N2 Fe3 59.99(18) . .
Fe4 Fe3 N2 Si4 179.47(7) . .
Fe2 Fe3 N2 Si4 -26.5(3) . .
Si5 Fe3 N2 Si4 88.59(18) . .
Fe4 Fe3 N2 Si3 -1.6(2) . .
Fe2 Fe3 N2 Si3 152.43(9) . .
Si5 Fe3 N2 Si3 -92.50(17) . .
C24 Si5 C13 C14 -83.8(2) . .
Fe2 Si5 C13 C14 139.7(2) . .
Fe4 Si5 C13 C14 56.5(2) . .
Fe3 Si5 C13 C14 98.1(2) . .
C24 Si5 C13 C18 92.5(2) . .
Fe2 Si5 C13 C18 -44.1(2) . .
Fe4 Si5 C13 C18 -127.31(19) . .
Fe3 Si5 C13 C18 -85.7(2) . .
C18 C13 C14 C15 -1.5(4) . .
Si5 C13 C14 C15 174.9(2) . .
C13 C14 C15 C16 1.9(5) . .
C14 C15 C16 C17 -0.8(5) . .
C15 C16 C17 C18 -0.6(5) . .
C16 C17 C18 C13 1.1(4) . .
C14 C13 C18 C17 0.0(4) . .
Si5 C13 C18 C17 -176.5(2) . .
C24 C19 C20 C21 0.5(5) . .
C19 C20 C21 C22 0.7(5) . .
C20 C21 C22 C23 -0.7(5) . .
C21 C22 C23 C24 -0.4(4) . .
C22 C23 C24 C19 1.5(4) . .
C22 C23 C24 Si5 -177.7(2) . .
C20 C19 C24 C23 -1.5(4) . .
C20 C19 C24 Si5 177.7(2) . .
C13 Si5 C24 C23 -139.8(2) . .
Fe2 Si5 C24 C23 -6.0(2) . .
Fe4 Si5 C24 C23 85.0(2) . .
Fe3 Si5 C24 C23 -127.4(5) . .
C13 Si5 C24 C19 41.0(2) . .
Fe2 Si5 C24 C19 174.84(18) . .
Fe4 Si5 C24 C19 -94.2(2) . .
Fe3 Si5 C24 C19 53.4(7) . .
C31 Si6 C25 C30 48.4(2) . .
Fe2 Si6 C25 C30 -176.25(19) . .
Fe4 Si6 C25 C30 -88.3(2) . .
C31 Si6 C25 C26 -129.2(2) . .
Fe2 Si6 C25 C26 6.2(3) . .
Fe4 Si6 C25 C26 94.2(2) . .
C30 C25 C26 C27 1.2(4) . .
Si6 C25 C26 C27 178.8(2) . .
C25 C26 C27 C28 -0.8(5) . .
C26 C27 C28 C29 0.4(5) . .
C27 C28 C29 C30 -0.4(5) . .
C28 C29 C30 C25 0.8(5) . .
C26 C25 C30 C29 -1.2(4) . .
Si6 C25 C30 C29 -178.9(2) . .
C25 Si6 C31 C36 -126.9(2) . .
Fe2 Si6 C31 C36 98.9(2) . .
Fe4 Si6 C31 C36 12.5(2) . .
C25 Si6 C31 C32 52.9(2) . .
Fe2 Si6 C31 C32 -81.4(2) . .
Fe4 Si6 C31 C32 -167.79(18) . .
C36 C31 C32 C33 -0.8(4) . .
Si6 C31 C32 C33 179.5(2) . .
C31 C32 C33 C34 -0.2(4) . .
C32 C33 C34 C35 0.5(5) . .
C33 C34 C35 C36 0.1(5) . .
C32 C31 C36 C35 1.5(4) . .
Si6 C31 C36 C35 -178.8(2) . .
C34 C35 C36 C31 -1.1(4) . .
C41 P1 C37 C38 -55.3(2) . .
C39 P1 C37 C38 -161.9(2) . .
Fe2 P1 C37 C38 73.0(2) . .
C41 P1 C39 C40 59.5(2) . .
C37 P1 C39 C40 165.6(2) . .
Fe2 P1 C39 C40 -68.4(2) . .
C37 P1 C41 C42 -55.0(3) . .
C39 P1 C41 C42 50.4(3) . .
Fe2 P1 C41 C42 177.09(19) . .
C47 P2 C43 C44 61.6(2) . .
C45 P2 C43 C44 167.4(2) . .
Fe4 P2 C43 C44 -65.0(2) . .
C47 P2 C45 C46 -61.6(2) . .
C43 P2 C45 C46 -167.5(2) . .
Fe4 P2 C45 C46 65.1(2) . .
C43 P2 C47 C48 50.3(3) . .
C45 P2 C47 C48 -52.9(3) . .
Fe4 P2 C47 C48 178.5(2) . .
C56 C49 C50 C51 -26.9(11) . .
C49 C50 C51 C56 27.8(13) . .
C49 C50 C51 C51 -163.0(10) . 3_676
C56 C50 C51 C51 169.3(18) . 3_676
C57 O1 C53 C54 -50.4(9) . .
O1 C53 C54 C55 49.2(7) . .
C53 C54 C55 C57 -40.4(7) . .
C50 C49 C56 C51 30.0(14) . .
C51 C50 C56 C49 150.6(13) . .
C49 C50 C56 C51 -150.6(13) . .
C51 C51 C56 C49 -68(6) 3_676 .
C50 C51 C56 C49 -26.8(12) . .
C51 C51 C56 C50 -41(6) 3_676 .
C53 O1 C57 C55 25.9(9) . .
C54 C55 C57 O1 11.6(7) . .
